data_7221981
loop_
_publ_author_name
'Zhao, Mei-Xin'
'Jing, Lei'
'Zhou, Hao'
'Shi, Min'

_publ_section_title
;
 Cinchona Alkaloid Thiourea Mediated Asymmetric Mannich Reaction of
 Isocyanoacetates with Isatin-Derived Ketimines and Subsequent
 Cyclization: Enantioselective Synthesis of Spirooxindole Imidazolines
;
_journal_name_full 'RSC Adv.'
_journal_paper_doi 10.1039/C5RA17075C
_journal_year 2015
_chemical_absolute_configuration ad
_chemical_formula_sum 'C25 H26 Br Cl2 N3 O5'
_chemical_formula_weight 599.30
_chemical_name_systematic
'(R)-Methyl 2-((R)-5-bromo-3-((tert-butoxycarbonyl)amino)-1-methyl-2-oxoindolin-3-yl)-2- isocyano-2-phenylacetate'
_space_group_IT_number 19
_symmetry_cell_setting orthorhombic
_symmetry_space_group_name_Hall 'P 2ac 2ab'
_symmetry_space_group_name_H-M 'P 21 21 21'
_atom_sites_solution_hydrogens geom
_atom_sites_solution_primary direct
_atom_sites_solution_secondary difmap
_audit_creation_method SHELXL-97
_audit_update_record
;
2015-02-04 deposited with the CCDC.
2015-08-26 downloaded from the CCDC.
;
_cell_angle_alpha 90.00
_cell_angle_beta 90.00
_cell_angle_gamma 90.00
_cell_formula_units_Z 4
_cell_length_a 9.5000(10)
_cell_length_b 14.8773(16)
_cell_length_c 19.875(2)
_cell_measurement_temperature 296(2)
_cell_volume 2809.0(5)
_computing_structure_refinement 'SHELXL-97 (Sheldrick, 2008)'
_computing_structure_solution 'SHELXS-97 (Sheldrick, 2008)'
_diffrn_ambient_temperature 296(2)
_diffrn_measured_fraction_theta_full 1.000
_diffrn_measured_fraction_theta_max 1.000
_diffrn_radiation_monochromator graphite
_diffrn_radiation_source 'fine-focus sealed tube'
_diffrn_radiation_type MoK\a
_diffrn_radiation_wavelength 0.71073
_diffrn_reflns_av_R_equivalents 0.0431
_diffrn_reflns_av_sigmaI/netI 0.0353
_diffrn_reflns_limit_h_max 11
_diffrn_reflns_limit_h_min -11
_diffrn_reflns_limit_k_max 17
_diffrn_reflns_limit_k_min -17
_diffrn_reflns_limit_l_max 23
_diffrn_reflns_limit_l_min -23
_diffrn_reflns_number 32871
_diffrn_reflns_theta_full 25.00
_diffrn_reflns_theta_max 25.00
_diffrn_reflns_theta_min 1.71
_exptl_absorpt_coefficient_mu 1.692
_exptl_absorpt_correction_T_max 0.6674
_exptl_absorpt_correction_T_min 0.4973
_exptl_absorpt_correction_type multi-scan
_exptl_absorpt_process_details sadabs
_exptl_crystal_colour colorless
_exptl_crystal_density_diffrn 1.417
_exptl_crystal_density_method 'not measured'
_exptl_crystal_description block
_exptl_crystal_F_000 1224
_exptl_crystal_recrystallization_method 'Re-crystallisation from solvent: mixture of dichloromethane and petroleum ether'
_exptl_crystal_size_max 0.48
_exptl_crystal_size_mid 0.41
_exptl_crystal_size_min 0.26
_refine_diff_density_max 0.843
_refine_diff_density_min -1.247
_refine_diff_density_rms 0.097
_refine_ls_abs_structure_details 'Flack H D (1983), Acta Cryst. A39, 876-881'
_refine_ls_abs_structure_Flack 0.016(13)
_refine_ls_extinction_method none
_refine_ls_goodness_of_fit_ref 1.030
_refine_ls_hydrogen_treatment constr
_refine_ls_matrix_type full
_refine_ls_number_parameters 325
_refine_ls_number_reflns 4948
_refine_ls_number_restraints 0
_refine_ls_restrained_S_all 1.030
_refine_ls_R_factor_all 0.0714
_refine_ls_R_factor_gt 0.0599
_refine_ls_shift/su_max 0.001
_refine_ls_shift/su_mean 0.000
_refine_ls_structure_factor_coef Fsqd
_refine_ls_weighting_details 'calc w=1/[\s^2^(Fo^2^)+(0.1196P)^2^+1.4879P] where P=(Fo^2^+2Fc^2^)/3'
_refine_ls_weighting_scheme calc
_refine_ls_wR_factor_gt 0.1654
_refine_ls_wR_factor_ref 0.1774
_reflns_number_gt 4137
_reflns_number_total 4948
_reflns_threshold_expression >2sigma(I)
_cod_data_source_file c5ra17075c2.cif
_cod_data_source_block z
_cod_original_sg_symbol_H-M P2(1)2(1)2(1)
_cod_database_code 7221981

loop_
_symmetry_equiv_pos_as_xyz
'x, y, z'
'-x+1/2, -y, z+1/2'
'-x, y+1/2, -z+1/2'
'x+1/2, -y+1/2, -z'

loop_
_atom_site_label
_atom_site_type_symbol
_atom_site_fract_x
_atom_site_fract_y
_atom_site_fract_z
_atom_site_U_iso_or_equiv
_atom_site_adp_type
_atom_site_occupancy
_atom_site_symmetry_multiplicity
_atom_site_calc_flag
_atom_site_refinement_flags
Br1 Br -1.00547(6) -0.18349(4) 0.33581(3) 0.0685(2) Uani 1 1 d .
N1 N -0.6094(5) 0.1199(3) 0.4151(2) 0.0565(11) Uani 1 1 d .
N2 N -0.7148(5) 0.1471(3) 0.23830(19) 0.0477(9) Uani 1 1 d .
H2B H -0.7717 0.1914 0.2437 0.057 Uiso 1 1 calc R
N3 N -0.4532(5) 0.0096(3) 0.3026(2) 0.0545(11) Uani 1 1 d .
C1 C -0.8428(6) 0.1675(4) 0.3789(2) 0.0500(12) Uani 1 1 d .
C2 C -0.8939(7) 0.1174(5) 0.4308(3) 0.0707(16) Uani 1 1 d .
H2A H -0.8319 0.0839 0.4569 0.085 Uiso 1 1 calc R
C3 C -1.0392(8) 0.1152(6) 0.4459(4) 0.091(2) Uani 1 1 d .
H3A H -1.0728 0.0807 0.4815 0.110 Uiso 1 1 calc R
C4 C -1.1287(8) 0.1641(7) 0.4075(4) 0.094(2) Uani 1 1 d .
H4A H -1.2244 0.1656 0.4174 0.113 Uiso 1 1 calc R
C5 C -1.0768(7) 0.2105(6) 0.3549(4) 0.084(2) Uani 1 1 d .
H5A H -1.1402 0.2398 0.3267 0.101 Uiso 1 1 calc R
C6 C -0.9326(7) 0.2174(5) 0.3400(4) 0.0731(17) Uani 1 1 d .
H6A H -0.8998 0.2541 0.3055 0.088 Uiso 1 1 calc R
C7 C -0.4904(6) 0.0968(3) 0.2892(2) 0.0495(11) Uani 1 1 d .
C8 C -0.6538(5) 0.1029(3) 0.2964(2) 0.0441(11) Uani 1 1 d .
C9 C -0.6965(5) 0.0071(3) 0.3070(2) 0.0464(11) Uani 1 1 d .
C10 C -0.8245(5) -0.0330(3) 0.3135(2) 0.0464(11) Uani 1 1 d .
H10A H -0.9072 0.0003 0.3108 0.056 Uiso 1 1 calc R
C11 C -0.8276(6) -0.1253(3) 0.3244(2) 0.0504(12) Uani 1 1 d .
C12 C -0.7085(6) -0.1773(3) 0.3268(3) 0.0535(12) Uani 1 1 d .
H12A H -0.7154 -0.2392 0.3328 0.064 Uiso 1 1 calc R
C13 C -0.5753(6) -0.1360(3) 0.3202(3) 0.0551(13) Uani 1 1 d .
H13A H -0.4927 -0.1696 0.3217 0.066 Uiso 1 1 calc R
C14 C -0.5722(5) -0.0450(3) 0.3115(2) 0.0454(11) Uani 1 1 d .
C15 C -0.3110(6) -0.0200(4) 0.3044(4) 0.0662(16) Uani 1 1 d .
H15A H -0.2495 0.0304 0.2976 0.099 Uiso 1 1 calc R
H15B H -0.2958 -0.0635 0.2695 0.099 Uiso 1 1 calc R
H15C H -0.2917 -0.0468 0.3474 0.099 Uiso 1 1 calc R
C16 C -0.6817(5) 0.1182(3) 0.1748(2) 0.0477(11) Uani 1 1 d .
C17 C -0.6824(6) 0.1692(4) 0.0579(2) 0.0571(13) Uani 1 1 d .
C18 C -0.5367(9) 0.1385(7) 0.0459(4) 0.104(3) Uani 1 1 d .
H18A H -0.4719 0.1810 0.0649 0.156 Uiso 1 1 calc R
H18B H -0.5204 0.1337 -0.0016 0.156 Uiso 1 1 calc R
H18C H -0.5230 0.0809 0.0666 0.156 Uiso 1 1 calc R
C19 C -0.7946(10) 0.1086(7) 0.0316(4) 0.106(3) Uani 1 1 d .
H19A H -0.7815 0.0999 -0.0159 0.160 Uiso 1 1 calc R
H19B H -0.8852 0.1353 0.0395 0.160 Uiso 1 1 calc R
H19C H -0.7896 0.0516 0.0542 0.160 Uiso 1 1 calc R
C20 C -0.6999(11) 0.2643(6) 0.0305(3) 0.097(3) Uani 1 1 d .
H20A H -0.6279 0.3024 0.0489 0.146 Uiso 1 1 calc R
H20B H -0.7907 0.2872 0.0431 0.146 Uiso 1 1 calc R
H20C H -0.6921 0.2633 -0.0176 0.146 Uiso 1 1 calc R
C21 C -0.6859(5) 0.1625(3) 0.3613(2) 0.0457(11) Uani 1 1 d .
C22 C -0.6227(6) 0.2582(3) 0.3500(3) 0.0516(12) Uani 1 1 d .
C23 C -0.4429(9) 0.3597(4) 0.3764(4) 0.083(2) Uani 1 1 d .
H23A H -0.3667 0.3674 0.4076 0.124 Uiso 1 1 calc R
H23B H -0.5075 0.4090 0.3808 0.124 Uiso 1 1 calc R
H23C H -0.4065 0.3580 0.3314 0.124 Uiso 1 1 calc R
C24 C -0.5423(9) 0.0860(5) 0.4569(4) 0.090(2) Uani 1 1 d .
O1 O -0.6678(4) 0.3081(2) 0.3078(2) 0.0633(10) Uani 1 1 d .
O2 O -0.5153(5) 0.2763(3) 0.3909(2) 0.0678(10) Uani 1 1 d .
O3 O -0.6372(5) 0.0454(3) 0.1636(2) 0.0729(12) Uani 1 1 d .
O4 O -0.7051(4) 0.1831(2) 0.13130(16) 0.0535(8) Uani 1 1 d .
O5 O -0.4135(4) 0.1591(3) 0.2768(2) 0.0658(10) Uani 1 1 d .
Cl1 Cl -0.7748(6) 0.5332(5) 0.4111(6) 0.354(6) Uani 1 1 d .
Cl2 Cl -0.9942(7) 0.5032(8) 0.3291(2) 0.408(8) Uani 1 1 d .
C01 C -0.892(3) 0.4600(7) 0.3836(11) 0.286(16) Uani 1 1 d .
H01B H -0.8434 0.4091 0.3638 0.344 Uiso 1 1 calc R
H01A H -0.9471 0.4382 0.4212 0.344 Uiso 1 1 calc R

loop_
_atom_site_aniso_label
_atom_site_aniso_U_11
_atom_site_aniso_U_22
_atom_site_aniso_U_33
_atom_site_aniso_U_23
_atom_site_aniso_U_13
_atom_site_aniso_U_12
Br1 0.0681(4) 0.0676(4) 0.0698(4) 0.0020(3) -0.0021(3) -0.0242(3)
N1 0.070(3) 0.053(2) 0.046(2) 0.007(2) -0.008(2) -0.009(2)
N2 0.056(2) 0.046(2) 0.042(2) 0.0023(16) -0.0022(18) 0.0170(19)
N3 0.050(2) 0.044(2) 0.070(3) 0.004(2) 0.004(2) 0.0042(18)
C1 0.056(3) 0.053(3) 0.041(2) -0.012(2) -0.002(2) -0.002(2)
C2 0.073(4) 0.076(4) 0.063(3) 0.013(3) 0.013(3) 0.004(3)
C3 0.083(5) 0.121(6) 0.070(4) 0.019(4) 0.026(4) -0.010(4)
C4 0.060(4) 0.132(7) 0.090(5) -0.015(5) 0.015(4) -0.004(5)
C5 0.057(4) 0.117(6) 0.078(5) -0.001(4) -0.001(3) 0.016(4)
C6 0.064(4) 0.087(4) 0.068(4) 0.025(3) 0.010(3) 0.012(3)
C7 0.056(3) 0.044(2) 0.048(2) 0.0021(19) -0.002(3) 0.004(3)
C8 0.045(3) 0.043(3) 0.044(2) 0.007(2) -0.003(2) -0.001(2)
C9 0.050(3) 0.045(3) 0.045(3) 0.002(2) -0.008(2) 0.004(2)
C10 0.048(3) 0.046(3) 0.045(2) -0.0013(19) -0.007(2) 0.001(2)
C11 0.062(3) 0.045(3) 0.044(3) 0.002(2) -0.007(2) -0.006(2)
C12 0.064(3) 0.042(2) 0.054(3) 0.008(2) 0.002(2) 0.000(2)
C13 0.063(3) 0.042(2) 0.060(3) 0.008(2) 0.004(2) 0.006(2)
C14 0.048(3) 0.042(2) 0.046(2) -0.001(2) 0.003(2) 0.007(2)
C15 0.042(3) 0.064(4) 0.092(4) 0.003(3) -0.007(3) 0.003(3)
C16 0.053(3) 0.044(3) 0.046(3) 0.006(2) -0.004(2) 0.005(2)
C17 0.070(4) 0.065(3) 0.036(2) 0.006(2) 0.003(2) 0.010(3)
C18 0.099(6) 0.140(7) 0.073(4) 0.026(4) 0.033(4) 0.031(5)
C19 0.123(7) 0.138(7) 0.059(4) -0.002(4) -0.009(4) -0.046(6)
C20 0.136(7) 0.100(5) 0.055(3) 0.026(4) 0.002(4) 0.022(5)
C21 0.048(3) 0.047(3) 0.042(2) 0.0072(19) -0.0034(19) -0.004(2)
C22 0.061(3) 0.042(3) 0.052(3) 0.000(2) 0.001(2) -0.005(2)
C23 0.096(5) 0.067(4) 0.086(4) -0.005(3) 0.000(4) -0.032(4)
C24 0.105(6) 0.090(4) 0.076(4) 0.027(4) -0.035(4) -0.007(4)
O1 0.075(3) 0.045(2) 0.070(2) 0.0083(18) 0.0028(19) -0.0024(18)
O2 0.080(3) 0.058(2) 0.066(2) 0.0002(16) -0.004(2) -0.023(2)
O3 0.110(3) 0.053(2) 0.056(2) 0.0018(18) 0.013(2) 0.030(2)
O4 0.066(2) 0.0533(19) 0.0417(16) 0.0055(16) 0.0002(15) 0.0114(18)
O5 0.055(2) 0.058(2) 0.084(3) 0.012(2) 0.0069(19) -0.0141(19)
Cl1 0.163(4) 0.300(8) 0.598(17) -0.165(10) -0.112(7) -0.042(5)
Cl2 0.271(7) 0.83(2) 0.124(3) -0.114(6) -0.067(4) 0.341(11)
C01 0.43(3) 0.060(5) 0.37(3) 0.000(9) 0.35(3) 0.001(10)

loop_
_atom_type_symbol
_atom_type_description
_atom_type_scat_dispersion_real
_atom_type_scat_dispersion_imag
_atom_type_scat_source
C C 0.0033 0.0016 'International Tables Vol C Tables 4.2.6.8 and 6.1.1.4'
H H 0.0000 0.0000 'International Tables Vol C Tables 4.2.6.8 and 6.1.1.4'
N N 0.0061 0.0033 'International Tables Vol C Tables 4.2.6.8 and 6.1.1.4'
O O 0.0106 0.0060 'International Tables Vol C Tables 4.2.6.8 and 6.1.1.4'
Br Br -0.2901 2.4595 'International Tables Vol C Tables 4.2.6.8 and 6.1.1.4'
Cl Cl 0.1484 0.1585 'International Tables Vol C Tables 4.2.6.8 and 6.1.1.4'

loop_
_geom_angle_atom_site_label_1
_geom_angle_atom_site_label_2
_geom_angle_atom_site_label_3
_geom_angle
C24 N1 C21 177.0(7)
C16 N2 C8 120.0(4)
C16 N2 H2B 120.0
C8 N2 H2B 120.0
C7 N3 C14 111.3(4)
C7 N3 C15 122.9(5)
C14 N3 C15 125.7(5)
C2 C1 C6 120.1(6)
C2 C1 C21 119.5(5)
C6 C1 C21 120.3(5)
C1 C2 C3 121.5(7)
C1 C2 H2A 119.3
C3 C2 H2A 119.3
C4 C3 C2 118.8(7)
C4 C3 H3A 120.6
C2 C3 H3A 120.6
C5 C4 C3 118.9(7)
C5 C4 H4A 120.6
C3 C4 H4A 120.6
C4 C5 C6 123.9(7)
C4 C5 H5A 118.1
C6 C5 H5A 118.1
C1 C6 C5 116.7(6)
C1 C6 H6A 121.6
C5 C6 H6A 121.6
O5 C7 N3 127.6(5)
O5 C7 C8 125.2(4)
N3 C7 C8 107.1(4)
N2 C8 C9 115.9(4)
N2 C8 C7 110.5(4)
C9 C8 C7 103.1(4)
N2 C8 C21 108.5(4)
C9 C8 C21 111.3(4)
C7 C8 C21 107.2(4)
C10 C9 C14 119.9(4)
C10 C9 C8 132.3(5)
C14 C9 C8 107.7(4)
C9 C10 C11 117.8(5)
C9 C10 H10A 121.1
C11 C10 H10A 121.1
C12 C11 C10 123.1(5)
C12 C11 Br1 118.0(4)
C10 C11 Br1 119.0(4)
C11 C12 C13 119.3(4)
C11 C12 H12A 120.3
C13 C12 H12A 120.3
C14 C13 C12 117.5(5)
C14 C13 H13A 121.2
C12 C13 H13A 121.2
C13 C14 N3 127.3(5)
C13 C14 C9 122.2(5)
N3 C14 C9 110.4(4)
N3 C15 H15A 109.5
N3 C15 H15B 109.5
H15A C15 H15B 109.5
N3 C15 H15C 109.5
H15A C15 H15C 109.5
H15B C15 H15C 109.5
O3 C16 O4 127.5(5)
O3 C16 N2 122.8(4)
O4 C16 N2 109.6(4)
C18 C17 O4 109.7(5)
C18 C17 C19 115.3(7)
O4 C17 C19 108.9(5)
C18 C17 C20 109.3(6)
O4 C17 C20 101.8(5)
C19 C17 C20 110.9(7)
C17 C18 H18A 109.5
C17 C18 H18B 109.5
H18A C18 H18B 109.5
C17 C18 H18C 109.5
H18A C18 H18C 109.5
H18B C18 H18C 109.5
C17 C19 H19A 109.5
C17 C19 H19B 109.5
H19A C19 H19B 109.5
C17 C19 H19C 109.5
H19A C19 H19C 109.5
H19B C19 H19C 109.5
C17 C20 H20A 109.5
C17 C20 H20B 109.5
H20A C20 H20B 109.5
C17 C20 H20C 109.5
H20A C20 H20C 109.5
H20B C20 H20C 109.5
N1 C21 C1 110.1(4)
N1 C21 C22 108.3(4)
C1 C21 C22 111.2(4)
N1 C21 C8 105.1(4)
C1 C21 C8 113.4(4)
C22 C21 C8 108.5(4)
O1 C22 O2 125.1(5)
O1 C22 C21 121.8(5)
O2 C22 C21 113.1(4)
O2 C23 H23A 109.5
O2 C23 H23B 109.5
H23A C23 H23B 109.5
O2 C23 H23C 109.5
H23A C23 H23C 109.5
H23B C23 H23C 109.5
C22 O2 C23 114.7(5)
C16 O4 C17 121.1(4)
Cl2 C01 Cl1 111.7(9)
Cl2 C01 H01B 109.3
Cl1 C01 H01B 109.3
Cl2 C01 H01A 109.3
Cl1 C01 H01A 109.3
H01B C01 H01A 107.9

loop_
_geom_bond_atom_site_label_1
_geom_bond_atom_site_label_2
_geom_bond_distance
Br1 C11 1.912(5)
N1 C24 1.161(8)
N1 C21 1.440(7)
N2 C16 1.370(6)
N2 C8 1.448(6)
N2 H2B 0.8600
N3 C7 1.371(6)
N3 C14 1.403(7)
N3 C15 1.421(7)
C1 C2 1.362(8)
C1 C6 1.370(8)
C1 C21 1.532(7)
C2 C3 1.413(11)
C2 H2A 0.9300
C3 C4 1.353(12)
C3 H3A 0.9300
C4 C5 1.348(11)
C4 H4A 0.9300
C5 C6 1.405(10)
C5 H5A 0.9300
C6 H6A 0.9300
C7 O5 1.205(6)
C7 C8 1.562(8)
C8 C9 1.496(7)
C8 C21 1.595(7)
C9 C10 1.361(7)
C9 C14 1.415(7)
C10 C11 1.390(7)
C10 H10A 0.9300
C11 C12 1.372(8)
C12 C13 1.413(8)
C12 H12A 0.9300
C13 C14 1.366(7)
C13 H13A 0.9300
C15 H15A 0.9600
C15 H15B 0.9600
C15 H15C 0.9600
C16 O3 1.183(6)
C16 O4 1.315(6)
C17 C18 1.477(10)
C17 O4 1.488(6)
C17 C19 1.491(10)
C17 C20 1.526(9)
C18 H18A 0.9600
C18 H18B 0.9600
C18 H18C 0.9600
C19 H19A 0.9600
C19 H19B 0.9600
C19 H19C 0.9600
C20 H20A 0.9600
C20 H20B 0.9600
C20 H20C 0.9600
C21 C22 1.562(7)
C22 O1 1.200(6)
C22 O2 1.331(7)
C23 O2 1.447(7)
C23 H23A 0.9600
C23 H23B 0.9600
C23 H23C 0.9600
Cl1 C01 1.65(2)
Cl2 C01 1.59(3)
C01 H01B 0.9700
C01 H01A 0.9700

loop_
_geom_torsion_atom_site_label_1
_geom_torsion_atom_site_label_2
_geom_torsion_atom_site_label_3
_geom_torsion_atom_site_label_4
_geom_torsion
C6 C1 C2 C3 0.2(10)
C21 C1 C2 C3 -175.6(7)
C1 C2 C3 C4 0.0(12)
C2 C3 C4 C5 2.4(13)
C3 C4 C5 C6 -5.3(14)
C2 C1 C6 C5 -2.7(10)
C21 C1 C6 C5 173.1(6)
C4 C5 C6 C1 5.4(13)
C14 N3 C7 O5 -177.2(5)
C15 N3 C7 O5 0.7(9)
C14 N3 C7 C8 5.7(6)
C15 N3 C7 C8 -176.4(5)
C16 N2 C8 C9 -65.4(6)
C16 N2 C8 C7 51.4(6)
C16 N2 C8 C21 168.7(4)
O5 C7 C8 N2 52.0(7)
N3 C7 C8 N2 -130.8(4)
O5 C7 C8 C9 176.5(5)
N3 C7 C8 C9 -6.3(5)
O5 C7 C8 C21 -66.0(6)
N3 C7 C8 C21 111.2(4)
N2 C8 C9 C10 -55.6(8)
C7 C8 C9 C10 -176.5(5)
C21 C8 C9 C10 68.9(7)
N2 C8 C9 C14 125.6(5)
C7 C8 C9 C14 4.7(5)
C21 C8 C9 C14 -109.9(5)
C14 C9 C10 C11 -0.1(7)
C8 C9 C10 C11 -178.8(5)
C9 C10 C11 C12 -1.9(7)
C9 C10 C11 Br1 178.6(4)
C10 C11 C12 C13 2.0(7)
Br1 C11 C12 C13 -178.5(4)
C11 C12 C13 C14 -0.1(7)
C12 C13 C14 N3 -178.7(5)
C12 C13 C14 C9 -1.9(8)
C7 N3 C14 C13 174.4(5)
C15 N3 C14 C13 -3.4(9)
C7 N3 C14 C9 -2.7(6)
C15 N3 C14 C9 179.5(5)
C10 C9 C14 C13 2.1(8)
C8 C9 C14 C13 -179.0(5)
C10 C9 C14 N3 179.4(5)
C8 C9 C14 N3 -1.7(5)
C8 N2 C16 O3 21.0(8)
C8 N2 C16 O4 -158.0(4)
C24 N1 C21 C1 -179(100)
C24 N1 C21 C22 -57(12)
C24 N1 C21 C8 58(11)
C2 C1 C21 N1 -14.2(7)
C6 C1 C21 N1 170.0(5)
C2 C1 C21 C22 -134.3(5)
C6 C1 C21 C22 49.9(6)
C2 C1 C21 C8 103.1(5)
C6 C1 C21 C8 -72.7(6)
N2 C8 C21 N1 -173.8(4)
C9 C8 C21 N1 57.6(5)
C7 C8 C21 N1 -54.4(5)
N2 C8 C21 C1 65.9(5)
C9 C8 C21 C1 -62.6(5)
C7 C8 C21 C1 -174.7(4)
N2 C8 C21 C22 -58.1(5)
C9 C8 C21 C22 173.3(4)
C7 C8 C21 C22 61.2(5)
N1 C21 C22 O1 -179.9(5)
C1 C21 C22 O1 -58.9(6)
C8 C21 C22 O1 66.5(6)
N1 C21 C22 O2 0.9(6)
C1 C21 C22 O2 122.0(5)
C8 C21 C22 O2 -112.6(5)
O1 C22 O2 C23 -6.4(8)
C21 C22 O2 C23 172.7(5)
O3 C16 O4 C17 3.0(8)
N2 C16 O4 C17 -178.0(4)
C18 C17 O4 C16 -55.8(7)
C19 C17 O4 C16 71.3(7)
C20 C17 O4 C16 -171.5(6)
